data_7131565
loop_
_publ_author_name
'Zhang, Jiayao'
'Bhattacharya, Saurav'
'M&#xfc;ller, Anja B'
'Kiss, Levente'
'Silvestru, Cristian'
'Kuhnert, Nikolai'
'Kortz, Ulrich'

_publ_section_title
;
 Mixed noble metal-oxo clusters: platinum(IV)-gold(III) oxoanion
 [Pt<sup>IV</sup><sub>2</sub>Au<sup>III</sup><sub>3</sub>O<sub>6</sub>((CH<sub>3</sub>)<sub>2</sub>AsO<sub>2</sub>)<sub>6</sub>]<sup/>.
;
_journal_issue 39
_journal_name_full 'Chemical communications (Cambridge, England)'
_journal_page_first 5918
_journal_page_last 5921
_journal_paper_doi 10.1039/d3cc00243h
_journal_volume 59
_journal_year 2023
_chemical_formula_sum 'C14 H64 As7 Au3 Cl K3 O31 Pt2'
_chemical_formula_weight 2386.92
_space_group_crystal_system triclinic
_space_group_IT_number 2
_space_group_name_Hall '-P 1'
_space_group_name_H-M_alt 'P -1'
_atom_sites_solution_hydrogens mixed
_audit_creation_method SHELXL-2018/3
_audit_update_record
;
2023-04-07 deposited with the CCDC.	2023-04-13 downloaded from the CCDC.
;
_cell_angle_alpha 75.614(3)
_cell_angle_beta 66.913(3)
_cell_angle_gamma 85.534(3)
_cell_formula_units_Z 2
_cell_length_a 13.5559(16)
_cell_length_b 14.1105(16)
_cell_length_c 16.6726(19)
_cell_measurement_reflns_used 10846
_cell_measurement_temperature 100(2)
_cell_measurement_theta_max 25.790
_cell_measurement_theta_min 2.970
_cell_volume 2841.1(6)
_computing_cell_refinement 'Bruker SAINT'
_computing_data_collection 'Bruker APEX2'
_computing_data_reduction 'Bruker SAINT'
_computing_molecular_graphics 'Bruker SHELXTL'
_computing_publication_material 'Bruker SHELXTL'
_computing_structure_refinement 'SHELXL-2018/3 (Sheldrick, 2018)'
_computing_structure_solution 'SHELXT 2014/5 (Sheldrick, 2014)'
_diffrn_ambient_temperature 100(2)
_diffrn_measured_fraction_theta_full 0.996
_diffrn_measured_fraction_theta_max 0.991
_diffrn_measurement_device_type 'Bruker APEX-II CCD'
_diffrn_measurement_method '\f and \w scans'
_diffrn_radiation_type MoK\a
_diffrn_radiation_wavelength 0.71073
_diffrn_reflns_av_R_equivalents 0.0896
_diffrn_reflns_av_unetI/netI 0.0970
_diffrn_reflns_Laue_measured_fraction_full 0.996
_diffrn_reflns_Laue_measured_fraction_max 0.991
_diffrn_reflns_limit_h_max 16
_diffrn_reflns_limit_h_min -16
_diffrn_reflns_limit_k_max 17
_diffrn_reflns_limit_k_min -17
_diffrn_reflns_limit_l_max 20
_diffrn_reflns_limit_l_min -18
_diffrn_reflns_number 33904
_diffrn_reflns_point_group_measured_fraction_full 0.996
_diffrn_reflns_point_group_measured_fraction_max 0.991
_diffrn_reflns_theta_full 25.242
_diffrn_reflns_theta_max 25.790
_diffrn_reflns_theta_min 2.970
_exptl_absorpt_coefficient_mu 17.013
_exptl_absorpt_correction_T_max 0.762
_exptl_absorpt_correction_T_min 0.494
_exptl_absorpt_correction_type multi-scan
_exptl_absorpt_process_details SADABS
_exptl_crystal_colour Orange
_exptl_crystal_density_diffrn 2.790
_exptl_crystal_description Block
_exptl_crystal_F_000 2188
_exptl_crystal_size_max 0.073
_exptl_crystal_size_mid 0.035
_exptl_crystal_size_min 0.016
_refine_diff_density_max 2.442
_refine_diff_density_min -2.096
_refine_diff_density_rms 0.323
_refine_ls_extinction_method none
_refine_ls_goodness_of_fit_ref 0.969
_refine_ls_hydrogen_treatment mixed
_refine_ls_matrix_type full
_refine_ls_number_parameters 632
_refine_ls_number_reflns 10846
_refine_ls_number_restraints 33
_refine_ls_restrained_S_all 0.967
_refine_ls_R_factor_all 0.0785
_refine_ls_R_factor_gt 0.0490
_refine_ls_shift/su_max 0.001
_refine_ls_shift/su_mean 0.000
_refine_ls_structure_factor_coef Fsqd
_refine_ls_weighting_details 'w=1/[\s^2^(Fo^2^)+(0.0500P)^2^] where P=(Fo^2^+2Fc^2^)/3'
_refine_ls_weighting_scheme calc
_refine_ls_wR_factor_gt 0.1077
_refine_ls_wR_factor_ref 0.1212
_reflns_Friedel_coverage 0.000
_reflns_number_gt 7702
_reflns_number_total 10846
_reflns_threshold_expression 'I > 2\s(I)'
_cod_data_source_file d3cc00243h2.cif
_cod_data_source_block K-1
_cod_depositor_comments 'Adding full bibliography for 7131563--7131565.cif.'
_cod_database_code 7131565
_shelx_shelxl_version_number 2018/3
_shelx_space_group_comment
;
The symmetry employed for this shelxl refinement is uniquely defined
by the following loop, which should always be used as a source of
symmetry information in preference to the above space-group names.
They are only intended as comments.
;

loop_
_space_group_symop_operation_xyz
'x, y, z'
'-x, -y, -z'

loop_
_atom_site_label
_atom_site_type_symbol
_atom_site_fract_x
_atom_site_fract_y
_atom_site_fract_z
_atom_site_U_iso_or_equiv
_atom_site_adp_type
_atom_site_occupancy
_atom_site_site_symmetry_order
_atom_site_calc_flag
_atom_site_refinement_flags_posn
_atom_site_refinement_flags_adp
_atom_site_refinement_flags_occupancy
_atom_site_disorder_assembly
_atom_site_disorder_group
Au1 Au 0.91524(4) 0.37382(4) 0.71182(3) 0.02353(13) Uani 1 1 d . . . . .
Au2 Au 0.81471(4) 0.37218(4) 0.96588(3) 0.02379(13) Uani 1 1 d . . . . .
Au3 Au 0.60302(4) 0.37956(4) 0.85685(3) 0.02347(13) Uani 1 1 d . . . . .
Pt1 Pt 0.77025(4) 0.19490(4) 0.88141(3) 0.02304(13) Uani 1 1 d . . . . .
Pt2 Pt 0.78693(4) 0.55419(4) 0.80439(3) 0.02320(13) Uani 1 1 d . . . . .
As1 As 0.6109(2) 0.1097(2) 0.55965(15) 0.0429(10) Uani 0.845(9) 1 d . . P A 1
As1' As 0.6653(11) 0.0645(9) 0.5326(7) 0.028(4) Uani 0.155(9) 1 d . . P A 2
As2 As 0.79759(12) 0.59447(11) 0.98137(9) 0.0248(3) Uani 1 1 d . . . . .
As3 As 0.54119(12) 0.15951(11) 0.88740(9) 0.0256(3) Uani 1 1 d . . . . .
As4 As 1.00718(12) 0.59664(10) 0.62953(9) 0.0249(3) Uani 1 1 d . . . . .
As5 As 0.77936(12) 0.14741(11) 1.07389(9) 0.0260(3) Uani 1 1 d . . . . .
As6 As 0.55894(12) 0.60391(11) 0.79674(9) 0.0255(3) Uani 1 1 d . . . . .
As7 As 0.99104(12) 0.14931(11) 0.72913(9) 0.0265(3) Uani 1 1 d . . . . .
C1 C 0.6486(17) 0.1442(19) 0.4388(19) 0.095(9) Uani 1 1 d . . . . .
H1A H 0.700983 0.099784 0.411621 0.143 Uiso 1 1 calc R U . A 1
H1B H 0.586377 0.141481 0.425386 0.143 Uiso 1 1 calc R U . A 1
H1C H 0.678492 0.209536 0.415624 0.143 Uiso 1 1 calc R U . A 1
C2 C 0.5484(17) -0.0148(15) 0.6124(13) 0.066(6) Uani 1 1 d . . . . .
H2A H 0.599749 -0.062517 0.590552 0.099 Uiso 1 1 calc R U . A 1
H2B H 0.525556 -0.027113 0.676394 0.099 Uiso 1 1 calc R U . A 1
H2C H 0.487510 -0.018971 0.597490 0.099 Uiso 1 1 calc R U . A 1
C3 C 0.4589(11) 0.1390(11) 1.0139(9) 0.031(3) Uani 1 1 d . . . . .
H3A H 0.413655 0.193945 1.025429 0.046 Uiso 1 1 calc R U . . .
H3B H 0.506547 0.132317 1.044929 0.046 Uiso 1 1 calc R U . . .
H3C H 0.415432 0.080593 1.034599 0.046 Uiso 1 1 calc R U . . .
C4 C 0.6962(12) 0.0789(11) 1.1933(9) 0.032(3) Uani 1 1 d . . . . .
H4A H 0.623873 0.101407 1.210489 0.047 Uiso 1 1 calc R U . . .
H4B H 0.726454 0.090585 1.233405 0.047 Uiso 1 1 calc R U . . .
H4C H 0.696425 0.010012 1.196370 0.047 Uiso 1 1 calc R U . . .
C5 C 1.1190(12) 0.0842(11) 0.7298(11) 0.037(4) Uani 1 1 d . . . . .
H5A H 1.178509 0.113462 0.676328 0.056 Uiso 1 1 calc R U . . .
H5B H 1.112082 0.016287 0.732085 0.056 Uiso 1 1 calc R U . . .
H5C H 1.131064 0.089928 0.781489 0.056 Uiso 1 1 calc R U . . .
C6 C 1.1393(12) 0.6608(10) 0.5992(10) 0.032(3) Uani 1 1 d . . . . .
H6A H 1.134856 0.729165 0.573726 0.047 Uiso 1 1 calc R U . . .
H6B H 1.195844 0.632608 0.556258 0.047 Uiso 1 1 calc R U . . .
H6C H 1.154138 0.653148 0.652192 0.047 Uiso 1 1 calc R U . . .
C7 C 0.9464(12) 0.6232(9) 0.9437(9) 0.032(3) Uani 1 1 d . . . . .
H7A H 0.981473 0.565544 0.963012 0.048 Uiso 1 1 calc R U . . .
H7B H 0.954752 0.674116 0.969711 0.048 Uiso 1 1 calc R U . . .
H7C H 0.977965 0.644545 0.879458 0.048 Uiso 1 1 calc R U . . .
C8 C 0.9488(12) 0.1161(11) 0.6424(10) 0.035(4) Uani 1 1 d . . . . .
H8A H 0.930424 0.174423 0.607478 0.053 Uiso 1 1 calc R U . . .
H8B H 0.887692 0.072103 0.672636 0.053 Uiso 1 1 calc R U . . .
H8C H 1.006995 0.084999 0.603458 0.053 Uiso 1 1 calc R U . . .
C9 C 0.4769(14) 0.0852(12) 0.8382(12) 0.045(5) Uani 1 1 d . . . . .
H9A H 0.400256 0.088239 0.865791 0.068 Uiso 1 1 calc R U . . .
H9B H 0.498190 0.018260 0.849429 0.068 Uiso 1 1 calc R U . . .
H9C H 0.500088 0.111714 0.774635 0.068 Uiso 1 1 calc R U . . .
C10 C 0.9673(13) 0.6262(10) 0.5283(9) 0.034(4) Uani 1 1 d . . . . .
H10A H 0.910055 0.582673 0.539091 0.051 Uiso 1 1 calc R U . . .
H10B H 1.027976 0.618173 0.475926 0.051 Uiso 1 1 calc R U . . .
H10C H 0.943965 0.692537 0.518824 0.051 Uiso 1 1 calc R U . . .
C11 C 0.7166(13) 0.6605(11) 1.0715(10) 0.035(4) Uani 1 1 d . . . . .
H11A H 0.641632 0.647068 1.089665 0.053 Uiso 1 1 calc R U . . .
H11B H 0.730624 0.729697 1.048403 0.053 Uiso 1 1 calc R U . . .
H11C H 0.736537 0.638369 1.122304 0.053 Uiso 1 1 calc R U . . .
C12 C 0.4897(12) 0.6285(11) 0.9129(9) 0.031(3) Uani 1 1 d . . . . .
H12A H 0.440352 0.575524 0.951658 0.046 Uiso 1 1 calc R U . . .
H12B H 0.451288 0.688425 0.908908 0.046 Uiso 1 1 calc R U . . .
H12C H 0.542346 0.633841 0.936811 0.046 Uiso 1 1 calc R U . . .
C13 C 0.4959(13) 0.6851(11) 0.7204(11) 0.038(4) Uani 1 1 d . . . . .
H13A H 0.517105 0.663619 0.665770 0.057 Uiso 1 1 calc R U . . .
H13B H 0.519753 0.751684 0.706668 0.057 Uiso 1 1 calc R U . . .
H13C H 0.419220 0.680902 0.750218 0.057 Uiso 1 1 calc R U . . .
C14 C 0.9276(12) 0.1115(12) 1.0433(9) 0.034(4) Uani 1 1 d . . . . .
H14A H 0.931346 0.043955 1.071700 0.051 Uiso 1 1 calc R U . . .
H14B H 0.962469 0.151646 1.063530 0.051 Uiso 1 1 calc R U . . .
H14C H 0.962680 0.120878 0.979353 0.051 Uiso 1 1 calc R U . . .
Cl Cl 1.0575(4) 0.8374(3) 0.7513(3) 0.0516(11) Uani 1 1 d . . . . .
K1 K 1.2031(3) 0.3739(3) 0.6798(2) 0.0329(7) Uani 1 1 d . . . . .
K2 K 0.8172(3) 0.8092(3) 0.7615(2) 0.0376(8) Uani 1 1 d . . . . .
K3 K 0.5137(3) 0.3814(3) 0.6768(2) 0.0355(8) Uani 1 1 d . . . . .
O1 O 0.8109(7) 0.4784(6) 0.7143(6) 0.023(2) Uani 1 1 d . . . . .
O2 O 1.0351(7) 0.4736(7) 0.6566(6) 0.024(2) Uani 1 1 d . . . . .
O3 O 0.8055(7) 0.2711(7) 0.7565(6) 0.023(2) Uani 1 1 d . . . . .
O4 O 1.0286(7) 0.2699(7) 0.6996(6) 0.025(2) Uani 1 1 d . . . . .
O5 O 0.8725(7) 0.2672(7) 0.9034(6) 0.024(2) Uani 1 1 d . . . . .
O6 O 0.7571(8) 0.2677(7) 1.0805(6) 0.031(2) Uani 1 1 d . . . . .
O7 O 0.8829(8) 0.4773(7) 0.8583(6) 0.025(2) Uani 1 1 d . . . . .
O8 O 0.7636(7) 0.4757(7) 1.0371(6) 0.026(2) Uani 1 1 d . . . . .
O9 O 0.6559(7) 0.4807(7) 0.8906(6) 0.023(2) Uani 1 1 d . . . . .
O10 O 0.6443(8) 0.2709(6) 0.9352(6) 0.025(2) Uani 1 1 d . . . . .
O11 O 0.5423(8) 0.4894(7) 0.7882(6) 0.030(2) Uani 1 1 d . . . . .
O12 O 0.5342(8) 0.2752(7) 0.8297(6) 0.027(2) Uani 1 1 d . . . . .
O13 O 0.6674(7) 0.1131(7) 0.8610(6) 0.027(2) Uani 1 1 d . . . . .
O14 O 0.7276(8) 0.1105(7) 1.0097(6) 0.028(2) Uani 1 1 d . . . . .
O15 O 0.8986(8) 0.1076(6) 0.8351(6) 0.025(2) Uani 1 1 d . . . . .
O16 O 0.6906(7) 0.6421(7) 0.7492(6) 0.028(2) Uani 1 1 d . . . . .
O17 O 0.7361(10) 0.4687(10) 0.5907(8) 0.049(3) Uani 1 1 d D . . . .
O18 O 0.7554(8) 0.6383(7) 0.8957(6) 0.028(2) Uani 1 1 d . . . . .
O19 O 0.9210(7) 0.6396(6) 0.7179(6) 0.024(2) Uani 1 1 d . . . . .
O20 O 1.0989(9) 0.4712(8) 0.8203(7) 0.038(3) Uani 1 1 d D . . . .
O21 O 1.3108(11) 0.3672(11) 0.5062(9) 0.057(4) Uani 1 1 d D . . . .
O22 O 1.0813(8) 0.2725(8) 0.8696(7) 0.033(2) Uani 1 1 d D . . . .
O23 O 0.7197(13) 0.2748(11) 0.6359(9) 0.065(4) Uani 1 1 d D . . . .
O24 O 0.8813(14) 0.8920(10) 0.5772(8) 0.076(5) Uani 1 1 d . . . . .
H24A H 0.855070 0.952254 0.557222 0.091 Uiso 1 1 calc R U . . .
H24B H 0.928912 0.859338 0.535978 0.091 Uiso 1 1 calc R U . . .
O25 O 0.8413(11) 0.9035(9) 0.9027(9) 0.052(3) Uani 1 1 d D . . . .
O26 O 0.7150(9) 0.9815(8) 0.7467(8) 0.038(3) Uani 1 1 d D . . . .
O27 O 0.3513(8) 0.5167(8) 0.6605(7) 0.037(3) Uani 1 1 d D . . . .
O28 O 0.3430(9) 0.2427(9) 0.7254(8) 0.043(3) Uani 1 1 d D . . . .
O29 O 0.5222(11) 0.3704(10) 0.5053(8) 0.055(3) Uani 1 1 d D . . . .
O30 O 0.5198(14) 0.1925(13) 0.5987(10) 0.091(5) Uani 1 1 d . . . . .
O31 O 0.7241(11) 0.1083(11) 0.5814(8) 0.064(4) Uani 1 1 d . . . . .
H17A H 0.761(9) 0.437(13) 0.629(6) 0.077 Uiso 1 1 d D U . . .
H17B H 0.792(5) 0.488(12) 0.544(6) 0.077 Uiso 1 1 d D U . . .
H20A H 1.110(14) 0.515(8) 0.843(11) 0.077 Uiso 1 1 d D U . . .
H20B H 1.058(12) 0.498(10) 0.794(11) 0.077 Uiso 1 1 d D U . . .
H21A H 1.325(13) 0.428(2) 0.493(14) 0.077 Uiso 1 1 d D U . . .
H21B H 1.352(12) 0.341(8) 0.533(11) 0.077 Uiso 1 1 d D U . . .
H22A H 1.086(13) 0.334(2) 0.861(13) 0.077 Uiso 1 1 d D U . . .
H22B H 1.014(3) 0.260(11) 0.893(12) 0.077 Uiso 1 1 d D U . . .
H23A H 0.729(15) 0.297(11) 0.675(8) 0.077 Uiso 1 1 d D U . . .
H23B H 0.684(15) 0.222(8) 0.665(9) 0.077 Uiso 1 1 d D U . . .
H25A H 0.907(3) 0.917(13) 0.888(13) 0.077 Uiso 1 1 d D U . . .
H25B H 0.809(11) 0.949(10) 0.928(12) 0.077 Uiso 1 1 d D U . . .
H26A H 0.653(6) 0.957(12) 0.781(9) 0.077 Uiso 1 1 d D U . . .
H26B H 0.705(12) 1.021(11) 0.703(8) 0.077 Uiso 1 1 d D U . . .
H27A H 0.324(11) 0.532(13) 0.711(6) 0.077 Uiso 1 1 d D U . . .
H27B H 0.298(8) 0.493(13) 0.656(11) 0.077 Uiso 1 1 d D U . . .
H28A H 0.278(4) 0.255(12) 0.733(12) 0.077 Uiso 1 1 d D U . . .
H28B H 0.339(13) 0.188(7) 0.762(10) 0.077 Uiso 1 1 d D U . . .
H29A H 0.508(15) 0.381(12) 0.458(7) 0.077 Uiso 1 1 d D U . . .
H29B H 0.499(16) 0.312(6) 0.533(10) 0.077 Uiso 1 1 d D U . . .

loop_
_atom_site_aniso_label
_atom_site_aniso_U_11
_atom_site_aniso_U_22
_atom_site_aniso_U_33
_atom_site_aniso_U_23
_atom_site_aniso_U_13
_atom_site_aniso_U_12
Au1 0.0237(3) 0.0235(3) 0.0231(3) -0.0056(2) -0.0090(2) 0.0018(2)
Au2 0.0246(3) 0.0235(3) 0.0238(3) -0.0057(2) -0.0099(2) 0.0017(2)
Au3 0.0234(3) 0.0226(3) 0.0247(3) -0.0058(2) -0.0097(2) 0.0018(2)
Pt1 0.0235(3) 0.0224(3) 0.0239(3) -0.0057(2) -0.0099(2) 0.0018(2)
Pt2 0.0234(3) 0.0226(3) 0.0235(3) -0.0050(2) -0.0093(2) 0.0016(2)
As1 0.0376(17) 0.0565(18) 0.0308(11) -0.0048(11) -0.0110(11) -0.0073(14)
As1' 0.021(7) 0.034(7) 0.030(5) -0.016(5) -0.004(5) 0.003(5)
As2 0.0250(8) 0.0244(8) 0.0257(7) -0.0074(6) -0.0097(6) 0.0020(6)
As3 0.0258(8) 0.0230(8) 0.0275(7) -0.0047(6) -0.0107(6) 0.0013(6)
As4 0.0257(8) 0.0233(8) 0.0244(7) -0.0038(6) -0.0092(6) -0.0006(6)
As5 0.0267(8) 0.0263(8) 0.0252(7) -0.0061(6) -0.0105(6) 0.0019(6)
As6 0.0235(8) 0.0259(8) 0.0264(7) -0.0058(6) -0.0092(6) 0.0013(6)
As7 0.0260(8) 0.0251(8) 0.0277(7) -0.0078(6) -0.0093(6) 0.0022(6)
C1 0.040(14) 0.094(19) 0.16(3) 0.003(18) -0.060(16) -0.021(12)
C2 0.058(14) 0.080(16) 0.053(12) 0.001(11) -0.017(10) -0.028(11)
C3 0.021(8) 0.041(9) 0.027(7) -0.003(7) -0.009(6) -0.001(7)
C4 0.037(9) 0.036(9) 0.028(7) -0.013(7) -0.017(7) 0.009(7)
C5 0.031(10) 0.024(8) 0.054(10) -0.020(8) -0.009(8) 0.009(7)
C6 0.033(9) 0.023(8) 0.029(8) 0.006(6) -0.006(7) -0.013(6)
C7 0.032(9) 0.027(8) 0.035(8) -0.005(7) -0.014(7) 0.006(7)
C8 0.035(10) 0.039(9) 0.038(8) -0.004(7) -0.022(7) -0.013(7)
C9 0.051(12) 0.042(10) 0.073(12) -0.030(9) -0.046(10) 0.003(8)
C10 0.056(11) 0.019(8) 0.026(7) 0.000(6) -0.019(7) -0.002(7)
C11 0.043(10) 0.032(9) 0.031(8) -0.005(7) -0.016(7) 0.004(7)
C12 0.033(9) 0.039(9) 0.020(7) -0.008(7) -0.011(6) 0.008(7)
C13 0.039(10) 0.028(9) 0.056(10) -0.011(8) -0.030(9) 0.018(7)
C14 0.035(9) 0.049(10) 0.024(7) -0.010(7) -0.017(7) 0.006(7)
Cl 0.060(3) 0.047(3) 0.045(2) -0.014(2) -0.013(2) -0.013(2)
K1 0.0301(19) 0.0365(19) 0.0329(17) -0.0077(15) -0.0137(14) 0.0024(15)
K2 0.044(2) 0.0295(19) 0.0329(17) -0.0058(15) -0.0093(16) 0.0045(16)
K3 0.033(2) 0.042(2) 0.0332(17) -0.0055(16) -0.0166(15) 0.0003(15)
O1 0.029(6) 0.019(5) 0.021(4) -0.006(4) -0.010(4) 0.005(4)
O2 0.020(5) 0.023(5) 0.029(5) -0.006(4) -0.009(4) -0.003(4)
O3 0.019(5) 0.023(5) 0.025(5) -0.004(4) -0.005(4) -0.005(4)
O4 0.017(5) 0.026(5) 0.031(5) -0.007(4) -0.007(4) 0.002(4)
O5 0.009(5) 0.027(5) 0.036(5) -0.013(4) -0.006(4) -0.001(4)
O6 0.035(6) 0.036(6) 0.024(5) -0.010(5) -0.010(5) -0.005(5)
O7 0.027(6) 0.021(5) 0.024(5) 0.003(4) -0.010(4) -0.005(4)
O8 0.021(5) 0.029(6) 0.025(5) -0.008(4) -0.005(4) -0.001(4)
O9 0.025(6) 0.020(5) 0.020(4) -0.003(4) -0.004(4) 0.001(4)
O10 0.036(6) 0.012(5) 0.023(5) 0.002(4) -0.011(4) -0.004(4)
O11 0.033(6) 0.037(6) 0.020(5) -0.002(4) -0.015(4) 0.007(5)
O12 0.029(6) 0.033(6) 0.019(5) -0.004(4) -0.009(4) -0.005(4)
O13 0.017(5) 0.034(6) 0.034(5) -0.013(5) -0.011(4) 0.001(4)
O14 0.033(6) 0.023(5) 0.034(5) -0.008(4) -0.019(5) 0.000(4)
O15 0.037(6) 0.015(5) 0.028(5) -0.013(4) -0.014(4) 0.000(4)
O16 0.016(5) 0.032(6) 0.033(5) -0.010(5) -0.004(4) -0.002(4)
O17 0.064(9) 0.056(8) 0.037(6) -0.018(6) -0.026(6) 0.006(7)
O18 0.039(6) 0.031(6) 0.022(5) -0.009(4) -0.019(5) 0.003(5)
O19 0.027(6) 0.014(5) 0.024(5) 0.002(4) -0.006(4) -0.005(4)
O20 0.034(7) 0.038(7) 0.038(6) -0.009(5) -0.010(5) 0.007(5)
O21 0.053(9) 0.079(10) 0.046(7) -0.020(8) -0.025(7) 0.013(8)
O22 0.025(6) 0.041(7) 0.037(6) -0.014(5) -0.012(5) 0.003(5)
O23 0.090(12) 0.064(10) 0.055(8) -0.019(7) -0.044(8) 0.020(8)
O24 0.126(14) 0.039(8) 0.046(8) 0.004(6) -0.024(9) -0.005(8)
O25 0.050(8) 0.053(8) 0.059(8) -0.002(6) -0.030(7) -0.006(6)
O26 0.038(7) 0.035(7) 0.046(7) -0.013(5) -0.021(6) 0.007(5)
O27 0.032(7) 0.038(7) 0.041(6) -0.010(5) -0.015(5) 0.002(5)
O28 0.034(7) 0.042(7) 0.048(7) 0.006(6) -0.020(6) -0.006(5)
O29 0.060(9) 0.055(9) 0.041(7) -0.013(6) -0.007(6) -0.010(7)
O30 0.102(14) 0.105(14) 0.051(9) -0.007(9) -0.019(9) 0.000(11)
O31 0.061(9) 0.096(11) 0.044(7) -0.010(7) -0.026(7) -0.033(8)

loop_
_atom_type_symbol
_atom_type_description
_atom_type_scat_dispersion_real
_atom_type_scat_dispersion_imag
_atom_type_scat_source
C C 0.0033 0.0016 'International Tables Vol C Tables 4.2.6.8 and 6.1.1.4'
O O 0.0106 0.0060 'International Tables Vol C Tables 4.2.6.8 and 6.1.1.4'
As As 0.0499 2.0058 'International Tables Vol C Tables 4.2.6.8 and 6.1.1.4'
Pt Pt -1.7033 8.3905 'International Tables Vol C Tables 4.2.6.8 and 6.1.1.4'
Au Au -2.0133 8.8022 'International Tables Vol C Tables 4.2.6.8 and 6.1.1.4'
Cl Cl 0.1484 0.1585 'International Tables Vol C Tables 4.2.6.8 and 6.1.1.4'
K K 0.2009 0.2494 'International Tables Vol C Tables 4.2.6.8 and 6.1.1.4'
H H 0.0000 0.0000 'International Tables Vol C Tables 4.2.6.8 and 6.1.1.4'

loop_
_geom_angle_atom_site_label_1
_geom_angle_atom_site_label_2
_geom_angle_atom_site_label_3
_geom_angle
_geom_angle_site_symmetry_1
_geom_angle_site_symmetry_3
_geom_angle_publ_flag
O3 Au1 O1 92.9(4) . . ?
O3 Au1 O2 174.8(4) . . ?
O1 Au1 O2 90.2(4) . . ?
O3 Au1 O4 89.2(4) . . ?
O1 Au1 O4 175.9(4) . . ?
O2 Au1 O4 87.4(4) . . ?
O5 Au2 O7 94.0(4) . . ?
O5 Au2 O6 87.6(4) . . ?
O7 Au2 O6 173.8(4) . . ?
O5 Au2 O8 174.7(4) . . ?
O7 Au2 O8 88.2(4) . . ?
O6 Au2 O8 89.7(4) . . ?
O9 Au3 O10 95.1(4) . . ?
O9 Au3 O11 85.9(4) . . ?
O10 Au3 O11 172.9(4) . . ?
O9 Au3 O12 174.8(4) . . ?
O10 Au3 O12 85.5(4) . . ?
O11 Au3 O12 92.9(4) . . ?
O10 Pt1 O5 95.9(4) . . ?
O10 Pt1 O3 95.7(4) . . ?
O5 Pt1 O3 95.0(4) . . ?
O10 Pt1 O14 84.2(4) . . ?
O5 Pt1 O14 88.5(4) . . ?
O3 Pt1 O14 176.5(4) . . ?
O10 Pt1 O13 86.3(4) . . ?
O5 Pt1 O13 177.0(4) . . ?
O3 Pt1 O13 86.8(4) . . ?
O14 Pt1 O13 89.6(4) . . ?
O10 Pt1 O15 175.4(4) . . ?
O5 Pt1 O15 84.3(3) . . ?
O3 Pt1 O15 88.9(4) . . ?
O14 Pt1 O15 91.2(4) . . ?
O13 Pt1 O15 93.4(3) . . ?
O9 Pt2 O1 94.0(4) . . ?
O9 Pt2 O7 95.4(4) . . ?
O1 Pt2 O7 95.7(4) . . ?
O9 Pt2 O16 86.7(4) . . ?
O1 Pt2 O16 87.1(3) . . ?
O7 Pt2 O16 176.4(4) . . ?
O9 Pt2 O18 85.5(4) . . ?
O1 Pt2 O18 176.5(4) . . ?
O7 Pt2 O18 87.8(4) . . ?
O16 Pt2 O18 89.4(3) . . ?
O9 Pt2 O19 176.0(3) . . ?
O1 Pt2 O19 89.6(4) . . ?
O7 Pt2 O19 85.9(4) . . ?
O16 Pt2 O19 91.8(4) . . ?
O18 Pt2 O19 90.8(4) . . ?
O30 As1 O31 115.2(8) . . ?
O30 As1 C1 104.7(10) . . ?
O31 As1 C1 108.5(8) . . ?
O30 As1 C2 108.9(9) . . ?
O31 As1 C2 106.7(8) . . ?
C1 As1 C2 113.2(10) . . ?
O31 As1' C1 117.0(11) . . ?
O31 As1' C2 112.7(10) . . ?
C1 As1' C2 116.1(11) . . ?
O8 As2 O18 115.8(4) . . ?
O8 As2 C11 101.3(6) . . ?
O18 As2 C11 105.5(5) . . ?
O8 As2 C7 113.0(5) . . ?
O18 As2 C7 110.9(5) . . ?
C11 As2 C7 109.5(7) . . ?
O12 As3 O13 115.2(5) . . ?
O12 As3 C9 101.9(6) . . ?
O13 As3 C9 102.1(6) . . ?
O12 As3 C3 113.0(5) . . ?
O13 As3 C3 114.0(5) . . ?
C9 As3 C3 109.0(7) . . ?
O19 As4 O2 114.3(4) . . ?
O19 As4 C6 103.7(6) . . ?
O2 As4 C6 103.7(5) . . ?
O19 As4 C10 113.8(6) . . ?
O2 As4 C10 110.8(5) . . ?
C6 As4 C10 109.8(7) . . ?
O14 As5 O6 115.3(4) . . ?
O14 As5 C4 104.7(6) . . ?
O6 As5 C4 101.9(5) . . ?
O14 As5 C14 110.8(5) . . ?
O6 As5 C14 113.6(6) . . ?
C4 As5 C14 109.6(6) . . ?
O11 As6 O16 112.8(5) . . ?
O11 As6 C12 116.1(6) . . ?
O16 As6 C12 111.2(6) . . ?
O11 As6 C13 103.6(6) . . ?
O16 As6 C13 104.1(6) . . ?
C12 As6 C13 107.9(6) . . ?
O15 As7 O4 116.2(4) . . ?
O15 As7 C5 104.5(6) . . ?
O4 As7 C5 102.6(6) . . ?
O15 As7 C8 111.1(6) . . ?
O4 As7 C8 111.6(6) . . ?
C5 As7 C8 110.2(7) . . ?
O2 K1 O21 96.3(3) . . ?
O2 K1 O28 168.2(3) . 1_655 ?
O21 K1 O28 89.1(4) . 1_655 ?
O2 K1 O4 61.6(3) . . ?
O21 K1 O4 93.9(4) . . ?
O28 K1 O4 107.7(3) 1_655 . ?
O2 K1 O27 105.9(3) . 1_655 ?
O21 K1 O27 90.1(4) . 1_655 ?
O28 K1 O27 84.6(3) 1_655 1_655 ?
O4 K1 O27 167.2(3) . 1_655 ?
O2 K1 O20 69.7(3) . . ?
O21 K1 O20 154.0(4) . . ?
O28 K1 O20 109.0(3) 1_655 . ?
O4 K1 O20 98.0(3) . . ?
O27 K1 O20 73.7(3) 1_655 . ?
O2 K1 O22 95.3(3) . . ?
O21 K1 O22 149.9(4) . . ?
O28 K1 O22 75.1(3) 1_655 . ?
O4 K1 O22 67.8(3) . . ?
O27 K1 O22 113.2(3) 1_655 . ?
O20 K1 O22 55.8(3) . . ?
O26 K2 O18 129.6(4) . . ?
O26 K2 O19 160.0(3) . . ?
O18 K2 O19 63.6(3) . . ?
O26 K2 O24 74.0(4) . . ?
O18 K2 O24 145.5(3) . . ?
O19 K2 O24 87.8(4) . . ?
O26 K2 O25 75.2(3) . . ?
O18 K2 O25 86.8(3) . . ?
O19 K2 O25 123.6(3) . . ?
O24 K2 O25 126.7(4) . . ?
O26 K2 O16 111.4(3) . . ?
O18 K2 O16 58.5(3) . . ?
O19 K2 O16 59.8(3) . . ?
O24 K2 O16 91.3(4) . . ?
O25 K2 O16 140.6(3) . . ?
O26 K2 Cl 111.9(3) . . ?
O18 K2 Cl 99.4(2) . . ?
O19 K2 Cl 75.9(2) . . ?
O24 K2 Cl 91.2(4) . . ?
O25 K2 Cl 62.2(3) . . ?
O16 K2 Cl 135.6(2) . . ?
O12 K3 O11 63.7(3) . . ?
O12 K3 O27 128.1(3) . . ?
O11 K3 O27 86.6(3) . . ?
O12 K3 O29 143.6(4) . . ?
O11 K3 O29 150.1(4) . . ?
O27 K3 O29 80.2(4) . . ?
O12 K3 O28 84.0(3) . . ?
O11 K3 O28 126.7(3) . . ?
O27 K3 O28 81.6(3) . . ?
O29 K3 O28 77.9(4) . . ?
O12 K3 O23 68.7(3) . . ?
O11 K3 O23 98.3(3) . . ?
O27 K3 O23 162.3(4) . . ?
O29 K3 O23 87.4(4) . . ?
O28 K3 O23 108.3(4) . . ?
O12 K3 O17 95.8(3) . . ?
O11 K3 O17 70.9(3) . . ?
O27 K3 O17 114.3(4) . . ?
O29 K3 O17 90.2(3) . . ?
O28 K3 O17 158.5(4) . . ?
O23 K3 O17 52.7(4) . . ?
Au1 O1 Pt2 115.7(4) . . ?
As4 O2 Au1 119.6(5) . . ?
As4 O2 K1 134.5(5) . . ?
Au1 O2 K1 104.2(4) . . ?
Au1 O3 Pt1 116.1(4) . . ?
As7 O4 Au1 119.6(5) . . ?
As7 O4 K1 136.3(5) . . ?
Au1 O4 K1 101.5(4) . . ?
Au2 O5 Pt1 117.0(4) . . ?
As5 O6 Au2 117.8(5) . . ?
Au2 O7 Pt2 116.4(5) . . ?
As2 O8 Au2 117.9(5) . . ?
Au3 O9 Pt2 118.8(4) . . ?
Au3 O10 Pt1 118.8(4) . . ?
As6 O11 Au3 116.6(5) . . ?
As6 O11 K3 143.9(5) . . ?
Au3 O11 K3 96.3(4) . . ?
As3 O12 Au3 115.0(4) . . ?
As3 O12 K3 143.1(4) . . ?
Au3 O12 K3 99.1(4) . . ?
As3 O13 Pt1 112.9(5) . . ?
As5 O14 Pt1 115.4(5) . . ?
As7 O15 Pt1 117.6(5) . . ?
As6 O16 Pt2 113.8(5) . . ?
As6 O16 K2 134.6(4) . . ?
Pt2 O16 K2 83.0(3) . . ?
As2 O18 Pt2 116.5(5) . . ?
As2 O18 K2 129.1(5) . . ?
Pt2 O18 K2 92.2(3) . . ?
As4 O19 Pt2 117.3(5) . . ?
As4 O19 K2 141.7(5) . . ?
Pt2 O19 K2 91.6(3) . . ?
K1 O27 K3 95.4(4) 1_455 . ?
K1 O28 K3 96.8(4) 1_455 . ?
As1 O30 K3 136.7(9) . . ?

loop_
_geom_bond_atom_site_label_1
_geom_bond_atom_site_label_2
_geom_bond_distance
_geom_bond_site_symmetry_2
_geom_bond_publ_flag
Au1 O3 1.949(9) . ?
Au1 O1 1.960(9) . ?
Au1 O2 2.002(9) . ?
Au1 O4 2.026(9) . ?
Au2 O5 1.960(8) . ?
Au2 O7 1.965(9) . ?
Au2 O6 2.012(10) . ?
Au2 O8 2.021(9) . ?
Au3 O9 1.933(9) . ?
Au3 O10 1.954(9) . ?
Au3 O11 2.011(9) . ?
Au3 O12 2.030(9) . ?
Pt1 O10 1.965(9) . ?
Pt1 O5 1.975(8) . ?
Pt1 O3 1.977(9) . ?
Pt1 O14 2.049(10) . ?
Pt1 O13 2.053(9) . ?
Pt1 O15 2.056(9) . ?
Pt2 O9 1.960(9) . ?
Pt2 O1 1.966(8) . ?
Pt2 O7 1.972(9) . ?
Pt2 O16 2.054(9) . ?
Pt2 O18 2.054(8) . ?
Pt2 O19 2.063(9) . ?
As1 O30 1.684(18) . ?
As1 O31 1.708(12) . ?
As1 C1 1.82(3) . ?
As1 C2 1.86(2) . ?
As1' O31 1.586(14) . ?
As1' C1 1.77(3) . ?
As1' C2 1.85(2) . ?
As2 O8 1.701(10) . ?
As2 O18 1.702(8) . ?
As2 C11 1.891(14) . ?
As2 C7 1.907(15) . ?
As3 O12 1.693(10) . ?
As3 O13 1.711(9) . ?
As3 C9 1.914(13) . ?
As3 C3 1.918(13) . ?
As4 O19 1.699(9) . ?
As4 O2 1.733(9) . ?
As4 C6 1.897(14) . ?
As4 C10 1.910(13) . ?
As5 O14 1.683(8) . ?
As5 O6 1.723(10) . ?
As5 C4 1.904(15) . ?
As5 C14 1.929(14) . ?
As6 O11 1.697(10) . ?
As6 O16 1.712(9) . ?
As6 C12 1.900(12) . ?
As6 C13 1.908(14) . ?
As7 O15 1.703(10) . ?
As7 O4 1.709(10) . ?
As7 C5 1.902(15) . ?
As7 C8 1.916(12) . ?
Cl K2 3.244(6) . ?
K1 O2 2.689(9) . ?
K1 O21 2.705(13) . ?
K1 O28 2.736(11) 1_655 ?
K1 O4 2.747(10) . ?
K1 O27 2.829(11) 1_655 ?
K1 O20 2.841(11) . ?
K1 O22 2.968(12) . ?
K2 O26 2.708(11) . ?
K2 O18 2.773(10) . ?
K2 O19 2.789(9) . ?
K2 O24 2.800(13) . ?
K2 O25 3.105(12) . ?
K2 O16 3.114(10) . ?
K3 O12 2.723(9) . ?
K3 O11 2.826(10) . ?
K3 O27 2.850(11) . ?
K3 O29 2.859(12) . ?
K3 O28 2.880(12) . ?
K3 O23 2.982(16) . ?
K3 O17 2.994(14) . ?
